data_7106255
loop_
_publ_author_name
'Christer B. Aakeroy'
'Prashant D. Chopade'
'Claudia Ganser'
'John Desper'

_publ_section_title
;
 Facile synthesis and supramolecular chemistry of hydrogen bond/halogen
 bond-driven multi-tasking tectons
;
_journal_name_full Chem.Commun.
_journal_page_first 4688
_journal_paper_doi 10.1039/c1cc10436e
_journal_volume 47
_journal_year 2011
_chemical_formula_moiety
;
C7 H Br F4 O2, C4 H4 Br N3
;
_chemical_formula_sum 'C11 H5 Br2 F4 N3 O2'
_chemical_formula_weight 447.00
_chemical_name_common 'P39 4-Br-2,3,5,6-F4-PhCOOH, 2-Br-5-NH2-pyrazine'
_chemical_name_systematic
;
P39 4-Br-2,3,5,6-F4-PhCOOH, 2-Br-5-NH2-pyrazine
;
_space_group_IT_number 2
_symmetry_cell_setting triclinic
_symmetry_space_group_name_Hall '-P 1'
_symmetry_space_group_name_H-M 'P -1'
_atom_sites_solution_hydrogens geom
_atom_sites_solution_primary direct
_atom_sites_solution_secondary difmap
_audit_creation_method SHELXL-97
_cell_angle_alpha 89.546(4)
_cell_angle_beta 73.888(3)
_cell_angle_gamma 83.695(3)
_cell_formula_units_Z 2
_cell_length_a 7.1539(4)
_cell_length_b 9.6066(5)
_cell_length_c 10.2884(6)
_cell_measurement_reflns_used 4689
_cell_measurement_temperature 120(2)
_cell_measurement_theta_max 31.84
_cell_measurement_theta_min 2.93
_cell_volume 675.00(7)
_computing_cell_refinement 'Bruker SMART'
_computing_data_collection 'Bruker SMART'
_computing_data_reduction 'Bruker SAINT'
_computing_molecular_graphics 'Bruker SHELXTL'
_computing_publication_material 'Bruker SHELXTL'
_computing_structure_refinement 'SHELXL-97 (Sheldrick, 2008)'
_computing_structure_solution 'SHELXS-97 (Sheldrick, 2008)'
_diffrn_ambient_temperature 120(2)
_diffrn_measured_fraction_theta_full 0.972
_diffrn_measured_fraction_theta_max 0.844
_diffrn_measurement_device_type 'CCD area detector'
_diffrn_measurement_method 'phi and omega scans'
_diffrn_radiation_monochromator graphite
_diffrn_radiation_source 'fine-focus sealed tube'
_diffrn_radiation_type MoK\a
_diffrn_radiation_wavelength 0.71073
_diffrn_reflns_av_R_equivalents 0.0210
_diffrn_reflns_av_sigmaI/netI 0.0311
_diffrn_reflns_limit_h_max 10
_diffrn_reflns_limit_h_min -10
_diffrn_reflns_limit_k_max 14
_diffrn_reflns_limit_k_min -14
_diffrn_reflns_limit_l_max 14
_diffrn_reflns_limit_l_min -13
_diffrn_reflns_number 9855
_diffrn_reflns_theta_full 28.50
_diffrn_reflns_theta_max 32.03
_diffrn_reflns_theta_min 2.93
_exptl_absorpt_coefficient_mu 6.062
_exptl_absorpt_correction_T_max 0.5824
_exptl_absorpt_correction_T_min 0.4083
_exptl_absorpt_correction_type multi-scan
_exptl_absorpt_process_details SADABS
_exptl_crystal_colour colourless
_exptl_crystal_density_diffrn 2.199
_exptl_crystal_density_method 'not measured'
_exptl_crystal_description plate
_exptl_crystal_F_000 428
_exptl_crystal_size_max 0.18
_exptl_crystal_size_mid 0.16
_exptl_crystal_size_min 0.10
_refine_diff_density_max 2.207
_refine_diff_density_min -1.296
_refine_diff_density_rms 0.153
_refine_ls_extinction_method none
_refine_ls_goodness_of_fit_ref 1.037
_refine_ls_hydrogen_treatment constr
_refine_ls_matrix_type full
_refine_ls_number_parameters 199
_refine_ls_number_reflns 3975
_refine_ls_number_restraints 0
_refine_ls_restrained_S_all 1.037
_refine_ls_R_factor_all 0.0561
_refine_ls_R_factor_gt 0.0379
_refine_ls_shift/su_max 0.000
_refine_ls_shift/su_mean 0.000
_refine_ls_structure_factor_coef Fsqd
_refine_ls_weighting_details 'calc w=1/[\s^2^(Fo^2^)+(0.0600P)^2^+0.7000P] where P=(Fo^2^+2Fc^2^)/3'
_refine_ls_weighting_scheme calc
_refine_ls_wR_factor_gt 0.0916
_refine_ls_wR_factor_ref 0.1015
_reflns_number_gt 3084
_reflns_number_total 3975
_reflns_threshold_expression >2sigma(I)
_cod_data_source_file c1cc10436e.txt
_cod_data_source_block pc0808m
_cod_original_cell_volume 675.00(6)
_cod_original_sg_symbol_H-M P-1
_cod_database_code 7106255

loop_
_symmetry_equiv_pos_as_xyz
'x, y, z'
'-x, -y, -z'

loop_
_atom_site_label
_atom_site_type_symbol
_atom_site_fract_x
_atom_site_fract_y
_atom_site_fract_z
_atom_site_U_iso_or_equiv
_atom_site_adp_type
_atom_site_occupancy
_atom_site_symmetry_multiplicity
_atom_site_calc_flag
_atom_site_refinement_flags
_atom_site_disorder_assembly
_atom_site_disorder_group
Br1 Br -0.69658(4) 0.25844(3) 0.84022(3) 0.02177(10) Uani 1 1 d . . .
Br2 Br 0.86253(4) 0.02682(3) -0.14622(3) 0.02111(10) Uani 1 1 d . . .
N11 N 0.9053(4) 0.2511(3) 0.0067(3) 0.0206(5) Uani 1 1 d . . .
C12 C 0.7873(4) 0.1546(3) 0.0033(3) 0.0187(6) Uani 1 1 d . . .
C13 C 0.6178(5) 0.1439(4) 0.1049(3) 0.0206(6) Uani 1 1 d . . .
H13 H 0.5354 0.0751 0.0971 0.025 Uiso 1 1 calc R . .
N14 N 0.5674(4) 0.2290(3) 0.2145(3) 0.0217(6) Uani 1 1 d . . .
C15 C 0.6882(4) 0.3238(3) 0.2235(3) 0.0198(6) Uani 1 1 d . . .
N15 N 0.6432(4) 0.4051(3) 0.3360(3) 0.0234(6) Uani 1 1 d . . .
H15A H 0.5366 0.3955 0.4016 0.028 Uiso 1 1 calc R . .
H15B H 0.7202 0.4679 0.3440 0.028 Uiso 1 1 calc R . .
C16 C 0.8579(4) 0.3347(3) 0.1151(3) 0.0214(6) Uani 1 1 d . . .
H16 H 0.9403 0.4043 0.1203 0.026 Uiso 1 1 calc R . .
C21 C -0.0553(4) 0.2824(3) 0.5618(3) 0.0185(6) Uani 1 1 d . . .
C27 C 0.1507(4) 0.2899(3) 0.4786(3) 0.0203(6) Uani 1 1 d . . .
O21 O 0.2072(3) 0.2073(3) 0.3722(3) 0.0315(6) Uani 1 1 d . . .
H21 H 0.3241 0.2163 0.3310 0.038 Uiso 1 1 calc R . .
O22 O 0.2542(3) 0.3694(3) 0.5088(3) 0.0302(6) Uani 1 1 d . . .
C22 C -0.1388(4) 0.3714(3) 0.6744(3) 0.0185(6) Uani 1 1 d . . .
F22 F -0.0398(3) 0.4703(2) 0.7078(2) 0.0265(4) Uani 1 1 d . . .
C23 C -0.3260(4) 0.3660(3) 0.7563(3) 0.0188(6) Uani 1 1 d . . .
F23 F -0.3937(3) 0.4535(2) 0.8637(2) 0.0250(4) Uani 1 1 d . . .
C24 C -0.4433(4) 0.2706(3) 0.7288(3) 0.0187(6) Uani 1 1 d . . .
C25 C -0.3655(5) 0.1830(4) 0.6169(3) 0.0209(6) Uani 1 1 d . . .
F25 F -0.4731(3) 0.0893(2) 0.5861(2) 0.0307(5) Uani 1 1 d . . .
C26 C -0.1769(4) 0.1884(3) 0.5354(3) 0.0207(6) Uani 1 1 d . . .
F26 F -0.1175(3) 0.0987(2) 0.4295(2) 0.0282(5) Uani 1 1 d . . .

loop_
_atom_site_aniso_label
_atom_site_aniso_U_11
_atom_site_aniso_U_22
_atom_site_aniso_U_33
_atom_site_aniso_U_23
_atom_site_aniso_U_13
_atom_site_aniso_U_12
Br1 0.01423(15) 0.02600(17) 0.02125(18) -0.00508(12) 0.00285(11) -0.00565(11)
Br2 0.01886(15) 0.02412(17) 0.01799(17) -0.00754(12) -0.00106(11) -0.00232(11)
N11 0.0159(12) 0.0236(13) 0.0202(14) -0.0045(10) 0.0001(10) -0.0057(10)
C12 0.0155(13) 0.0221(15) 0.0163(15) -0.0058(11) -0.0006(11) -0.0028(11)
C13 0.0182(14) 0.0246(15) 0.0176(15) -0.0082(12) -0.0011(11) -0.0059(12)
N14 0.0155(12) 0.0252(14) 0.0207(14) -0.0072(11) 0.0030(10) -0.0067(10)
C15 0.0145(13) 0.0241(15) 0.0185(15) -0.0046(12) 0.0001(11) -0.0049(11)
N15 0.0185(12) 0.0286(14) 0.0198(14) -0.0082(11) 0.0027(10) -0.0092(11)
C16 0.0171(14) 0.0250(16) 0.0199(16) -0.0061(12) 0.0005(11) -0.0066(12)
C21 0.0150(13) 0.0230(15) 0.0159(14) -0.0041(11) -0.0006(11) -0.0049(11)
C27 0.0158(13) 0.0255(16) 0.0161(15) -0.0046(12) 0.0007(11) -0.0002(11)
O21 0.0176(11) 0.0415(15) 0.0279(14) -0.0204(11) 0.0102(9) -0.0131(10)
O22 0.0178(11) 0.0433(15) 0.0259(13) -0.0157(11) 0.0049(9) -0.0149(11)
C22 0.0169(13) 0.0189(14) 0.0197(15) -0.0061(11) -0.0033(11) -0.0051(11)
F22 0.0184(9) 0.0289(10) 0.0298(11) -0.0150(8) 0.0006(8) -0.0101(8)
C23 0.0179(13) 0.0225(15) 0.0141(14) -0.0080(11) -0.0008(10) -0.0030(11)
F23 0.0194(9) 0.0300(11) 0.0218(10) -0.0146(8) 0.0014(7) -0.0033(8)
C24 0.0134(12) 0.0219(15) 0.0181(15) -0.0040(12) 0.0010(10) -0.0047(11)
C25 0.0181(14) 0.0259(16) 0.0181(15) -0.0054(12) -0.0020(11) -0.0075(12)
F25 0.0204(9) 0.0354(11) 0.0335(12) -0.0176(9) 0.0017(8) -0.0143(8)
C26 0.0194(14) 0.0254(16) 0.0153(15) -0.0103(12) 0.0000(11) -0.0056(12)
F26 0.0226(9) 0.0342(11) 0.0233(10) -0.0195(9) 0.0034(8) -0.0083(8)

loop_
_atom_type_symbol
_atom_type_description
_atom_type_scat_dispersion_real
_atom_type_scat_dispersion_imag
_atom_type_scat_source
C C 0.0033 0.0016 'International Tables Vol C Tables 4.2.6.8 and 6.1.1.4'
H H 0.0000 0.0000 'International Tables Vol C Tables 4.2.6.8 and 6.1.1.4'
N N 0.0061 0.0033 'International Tables Vol C Tables 4.2.6.8 and 6.1.1.4'
O O 0.0106 0.0060 'International Tables Vol C Tables 4.2.6.8 and 6.1.1.4'
F F 0.0171 0.0103 'International Tables Vol C Tables 4.2.6.8 and 6.1.1.4'
Br Br -0.2901 2.4595 'International Tables Vol C Tables 4.2.6.8 and 6.1.1.4'

loop_
_geom_angle_atom_site_label_1
_geom_angle_atom_site_label_2
_geom_angle_atom_site_label_3
_geom_angle
_geom_angle_site_symmetry_1
_geom_angle_site_symmetry_3
_geom_angle_publ_flag
C24 Br1 N11 177.33(12) . 1_356 ?
C16 N11 C12 117.3(3) . . ?
N11 C12 C13 122.2(3) . . ?
N11 C12 Br2 117.6(2) . . ?
C13 C12 Br2 120.2(2) . . ?
N14 C13 C12 121.0(3) . . ?
N14 C13 H13 119.5 . . ?
C12 C13 H13 119.5 . . ?
C13 N14 C15 118.1(3) . . ?
N14 C15 N15 118.5(3) . . ?
N14 C15 C16 119.2(3) . . ?
N15 C15 C16 122.3(3) . . ?
C15 N15 H15A 120.0 . . ?
C15 N15 H15B 120.0 . . ?
H15A N15 H15B 120.0 . . ?
N11 C16 C15 122.1(3) . . ?
N11 C16 H16 119.0 . . ?
C15 C16 H16 119.0 . . ?
C22 C21 C26 115.3(3) . . ?
C22 C21 C27 120.8(3) . . ?
C26 C21 C27 123.9(3) . . ?
O22 C27 O21 123.6(3) . . ?
O22 C27 C21 121.7(3) . . ?
O21 C27 C21 114.7(3) . . ?
C27 O21 H21 109.5 . . ?
F22 C22 C23 115.8(3) . . ?
F22 C22 C21 121.2(3) . . ?
C23 C22 C21 122.9(3) . . ?
F23 C23 C22 119.1(3) . . ?
F23 C23 C24 120.2(3) . . ?
C22 C23 C24 120.7(3) . . ?
C25 C24 C23 117.6(3) . . ?
C25 C24 Br1 120.8(2) . . ?
C23 C24 Br1 121.7(2) . . ?
F25 C25 C24 119.8(3) . . ?
F25 C25 C26 118.8(3) . . ?
C24 C25 C26 121.5(3) . . ?
F26 C26 C25 116.1(3) . . ?
F26 C26 C21 121.8(3) . . ?
C25 C26 C21 122.0(3) . . ?

loop_
_geom_bond_atom_site_label_1
_geom_bond_atom_site_label_2
_geom_bond_distance
_geom_bond_site_symmetry_2
_geom_bond_publ_flag
Br1 C24 1.871(3) . ?
Br1 N11 2.896(3) 1_356 ?
Br2 C12 1.894(3) . ?
N11 C16 1.322(4) . ?
N11 C12 1.328(4) . ?
C12 C13 1.377(4) . ?
C13 N14 1.340(4) . ?
C13 H13 0.9500 . ?
N14 C15 1.343(4) . ?
C15 N15 1.343(4) . ?
C15 C16 1.416(4) . ?
N15 H15A 0.8800 . ?
N15 H15B 0.8800 . ?
C16 H16 0.9500 . ?
C21 C22 1.395(4) . ?
C21 C26 1.398(4) . ?
C21 C27 1.493(4) . ?
C27 O22 1.218(4) . ?
C27 O21 1.300(4) . ?
O21 H21 0.8400 . ?
C22 F22 1.346(3) . ?
C22 C23 1.377(4) . ?
C23 F23 1.339(3) . ?
C23 C24 1.388(4) . ?
C24 C25 1.379(4) . ?
C25 F25 1.340(4) . ?
C25 C26 1.383(4) . ?
C26 F26 1.338(3) . ?

loop_
_geom_hbond_atom_site_label_D
_geom_hbond_atom_site_label_H
_geom_hbond_atom_site_label_A
_geom_hbond_distance_DH
_geom_hbond_distance_HA
_geom_hbond_distance_DA
_geom_hbond_angle_DHA
_geom_hbond_site_symmetry_A
N15 H15A O21 0.88 3.20 3.758(3) 123.3 .
N15 H15B O22 0.88 2.24 2.973(4) 140.4 2_666
O21 H21 N14 0.84 1.83 2.666(3) 170.0 .

loop_
_geom_torsion_atom_site_label_1
_geom_torsion_atom_site_label_2
_geom_torsion_atom_site_label_3
_geom_torsion_atom_site_label_4
_geom_torsion
_geom_torsion_site_symmetry_1
_geom_torsion_site_symmetry_2
_geom_torsion_site_symmetry_3
_geom_torsion_site_symmetry_4
_geom_torsion_publ_flag
C16 N11 C12 C13 2.5(5) . . . . ?
C16 N11 C12 Br2 -176.2(3) . . . . ?
N11 C12 C13 N14 -1.9(5) . . . . ?
Br2 C12 C13 N14 176.7(3) . . . . ?
C12 C13 N14 C15 -0.9(5) . . . . ?
C13 N14 C15 N15 -177.0(3) . . . . ?
C13 N14 C15 C16 2.9(5) . . . . ?
C12 N11 C16 C15 -0.4(5) . . . . ?
N14 C15 C16 N11 -2.4(5) . . . . ?
N15 C15 C16 N11 177.5(3) . . . . ?
C22 C21 C27 O22 2.8(5) . . . . ?
C26 C21 C27 O22 -176.8(4) . . . . ?
C22 C21 C27 O21 -176.1(3) . . . . ?
C26 C21 C27 O21 4.3(5) . . . . ?
C26 C21 C22 F22 -177.4(3) . . . . ?
C27 C21 C22 F22 2.9(5) . . . . ?
C26 C21 C22 C23 1.4(5) . . . . ?
C27 C21 C22 C23 -178.2(3) . . . . ?
F22 C22 C23 F23 -2.3(5) . . . . ?
C21 C22 C23 F23 178.8(3) . . . . ?
F22 C22 C23 C24 178.1(3) . . . . ?
C21 C22 C23 C24 -0.8(5) . . . . ?
F23 C23 C24 C25 -179.9(3) . . . . ?
C22 C23 C24 C25 -0.3(5) . . . . ?
F23 C23 C24 Br1 -0.8(5) . . . . ?
C22 C23 C24 Br1 178.8(3) . . . . ?
N11 Br1 C24 C25 -103(2) 1_356 . . . ?
N11 Br1 C24 C23 78(3) 1_356 . . . ?
C23 C24 C25 F25 -179.9(3) . . . . ?
Br1 C24 C25 F25 1.0(5) . . . . ?
C23 C24 C25 C26 0.7(5) . . . . ?
Br1 C24 C25 C26 -178.4(3) . . . . ?
F25 C25 C26 F26 0.8(5) . . . . ?
C24 C25 C26 F26 -179.8(3) . . . . ?
F25 C25 C26 C21 -179.4(3) . . . . ?
C24 C25 C26 C21 0.0(6) . . . . ?
C22 C21 C26 F26 178.8(3) . . . . ?
C27 C21 C26 F26 -1.6(5) . . . . ?
C22 C21 C26 C25 -1.0(5) . . . . ?
C27 C21 C26 C25 178.6(3) . . . . ?
